data_4347585
loop_
_publ_author_name
'Lagaditis, Paraskevi O.'
'Schluscha\&s, Bastian'
'Demeshko, Serhiy'
'W\"urtele, Christian'
'Schneider, Sven'

_publ_section_title
;
 Square-Planar Cobalt(III) Pincer Complex.
;
_journal_issue 9
_journal_name_full 'Inorganic chemistry'
_journal_page_first 4529
_journal_page_last 4536
_journal_paper_doi 10.1021/acs.inorgchem.6b00369
_journal_volume 55
_journal_year 2016
_chemical_formula_sum 'C21 H44 Co N O P2'
_chemical_formula_weight 447.44
_chemical_name_common BS-A114
_space_group_crystal_system monoclinic
_space_group_IT_number 14
_space_group_name_Hall '-P 2ybc'
_space_group_name_H-M_alt 'P 1 21/c 1'
_atom_sites_solution_hydrogens geom
_cell_angle_alpha 90
_cell_angle_beta 104.355(2)
_cell_angle_gamma 90
_cell_formula_units_Z 4
_cell_length_a 12.1068(9)
_cell_length_b 14.3168(11)
_cell_length_c 14.3964(11)
_cell_measurement_reflns_used 7387
_cell_measurement_temperature 104.(2)
_cell_measurement_theta_max 26.6948
_cell_measurement_theta_min 2.2447
_cell_volume 2417.4(3)
_computing_cell_refinement 'SAINT V8.34A (Bruker AXS Inc., 2013)'
_computing_data_collection 'Bruker Instrument Service v4.2.3'
_computing_data_reduction 'SAINT V8.34A (Bruker AXS Inc., 2013)'
_computing_structure_refinement 'SHELXL-2014/6 (Sheldrick, 2014)'
_computing_structure_solution 'SHELXT-2014 (Sheldrick, 2014)'
_diffrn_ambient_temperature 104.(2)
_diffrn_detector_area_resol_mean 10.4167
_diffrn_measured_fraction_theta_full 0.996
_diffrn_measured_fraction_theta_max 0.996
_diffrn_measurement_device_type 'Bruker D8 Venture CMOS'
_diffrn_measurement_method 'omega and phi scans'
_diffrn_radiation_monochromator 'multilayer optics'
_diffrn_radiation_type MoK\a
_diffrn_radiation_wavelength 0.71073
_diffrn_reflns_av_R_equivalents 0.1104
_diffrn_reflns_av_unetI/netI 0.0576
_diffrn_reflns_limit_h_max 15
_diffrn_reflns_limit_h_min -15
_diffrn_reflns_limit_k_max 18
_diffrn_reflns_limit_k_min -18
_diffrn_reflns_limit_l_max 18
_diffrn_reflns_limit_l_min -18
_diffrn_reflns_number 38417
_diffrn_reflns_theta_full 26.76
_diffrn_reflns_theta_max 26.76
_diffrn_reflns_theta_min 2.25
_diffrn_source 'microfucus sealed tube'
_diffrn_source_type 'INCOATEC microfocus sealed tube'
_exptl_absorpt_coefficient_mu 0.852
_exptl_absorpt_correction_T_max 0.75
_exptl_absorpt_correction_T_min 0.65
_exptl_absorpt_correction_type multi-scan
_exptl_absorpt_process_details 'SADABS V2014/4 (Bruker AXS Inc.)'
_exptl_crystal_colour 'clear intense brown'
_exptl_crystal_density_diffrn 1.229
_exptl_crystal_density_method 'not measured'
_exptl_crystal_description plate
_exptl_crystal_F_000 968
_exptl_crystal_size_max 0.168
_exptl_crystal_size_mid 0.159
_exptl_crystal_size_min 0.044
_refine_diff_density_max 0.387
_refine_diff_density_min -0.527
_refine_ls_extinction_method none
_refine_ls_goodness_of_fit_ref 1.117
_refine_ls_hydrogen_treatment constr
_refine_ls_matrix_type full
_refine_ls_number_parameters 247
_refine_ls_number_reflns 5138
_refine_ls_number_restraints 0
_refine_ls_restrained_S_all 1.117
_refine_ls_R_factor_all 0.0731
_refine_ls_R_factor_gt 0.0486
_refine_ls_shift/su_max 0.000
_refine_ls_shift/su_mean 0.000
_refine_ls_structure_factor_coef Fsqd
_refine_ls_weighting_details 'w=1/[\s^2^(Fo^2^)+(0.0210P)^2^+3.8278P] where P=(Fo^2^+2Fc^2^)/3'
_refine_ls_weighting_scheme calc
_refine_ls_wR_factor_gt 0.0853
_refine_ls_wR_factor_ref 0.0918
_reflns_number_gt 3966
_reflns_number_total 5138
_reflns_threshold_expression 'I > 2\s(I)'
_cod_data_source_file ic6b00369_si_006.cif
_cod_data_source_block I
_cod_database_code 4347585

loop_
_space_group_symop_operation_xyz
'x, y, z'
'-x, y+1/2, -z+1/2'
'-x, -y, -z'
'x, -y-1/2, z-1/2'

loop_
_atom_site_type_symbol
_atom_site_label
_atom_site_fract_x
_atom_site_fract_y
_atom_site_fract_z
_atom_site_U_iso_or_equiv
_atom_site_adp_type
_atom_site_calc_flag
_atom_site_refinement_flags_adp
_atom_site_refinement_flags_posn
_atom_site_occupancy
Co Co1 0.27957(3) 0.46869(2) 0.29324(3) 0.00690(10) Uani d . . 1
P P1 0.14294(6) 0.41319(5) 0.35075(5) 0.00873(16) Uani d . . 1
O O1 0.30989(19) 0.29830(15) 0.19799(16) 0.0225(5) Uani d . . 1
N N1 0.2688(2) 0.57621(16) 0.36356(17) 0.0108(5) Uani d . . 1
C C1 0.1767(3) 0.5935(2) 0.4098(2) 0.0173(7) Uani d . . 1
H H1A 0.1153 0.6289 0.3656 0.021 Uiso calc U R 1
H H1B 0.2055 0.6321 0.4678 0.021 Uiso calc U R 1
C C2 0.1291(3) 0.5036(2) 0.4375(2) 0.0156(7) Uani d . . 1
H H2A 0.0479 0.512 0.4374 0.019 Uiso calc U R 1
H H2B 0.1714 0.4849 0.5028 0.019 Uiso calc U R 1
P P2 0.40861(6) 0.54420(5) 0.24211(5) 0.00844(16) Uani d . . 1
C C3 0.1741(3) 0.3038(2) 0.4257(2) 0.0151(6) Uani d . . 1
C C4 0.3026(3) 0.3104(2) 0.4770(2) 0.0201(7) Uani d . . 1
H H4A 0.348 0.3057 0.4295 0.03 Uiso calc U R 1
H H4B 0.3231 0.2592 0.5233 0.03 Uiso calc U R 1
H H4C 0.318 0.3703 0.5106 0.03 Uiso calc U R 1
C C5 0.1066(3) 0.2966(2) 0.5027(2) 0.0249(8) Uani d . . 1
H H5A 0.025 0.2916 0.4717 0.037 Uiso calc U R 1
H H5B 0.1202 0.3525 0.5432 0.037 Uiso calc U R 1
H H5C 0.1313 0.2412 0.5423 0.037 Uiso calc U R 1
C C6 0.1555(3) 0.2155(2) 0.3644(2) 0.0214(7) Uani d . . 1
H H6A 0.0739 0.2078 0.3347 0.032 Uiso calc U R 1
H H6B 0.1835 0.1612 0.4049 0.032 Uiso calc U R 1
H H6C 0.1971 0.2207 0.3143 0.032 Uiso calc U R 1
C C7 -0.0009(2) 0.4048(2) 0.2635(2) 0.0139(6) Uani d . . 1
C C9 0.0086(3) 0.3480(2) 0.1757(2) 0.0211(7) Uani d . . 1
H H9A -0.0656 0.3469 0.1288 0.032 Uiso calc U R 1
H H9B 0.0319 0.284 0.1954 0.032 Uiso calc U R 1
H H9C 0.0654 0.3767 0.1467 0.032 Uiso calc U R 1
C C8 -0.0330(3) 0.5057(2) 0.2300(2) 0.0215(7) Uani d . . 1
H H8A 0.0311 0.535 0.2109 0.032 Uiso calc U R 1
H H8B -0.0507 0.5415 0.2825 0.032 Uiso calc U R 1
H H8C -0.0999 0.5048 0.1752 0.032 Uiso calc U R 1
C C10 -0.0946(3) 0.3648(2) 0.3059(2) 0.0219(7) Uani d . . 1
H H10A -0.1677 0.3674 0.2578 0.033 Uiso calc U R 1
H H10B -0.0997 0.4016 0.3622 0.033 Uiso calc U R 1
H H10C -0.0766 0.2998 0.3251 0.033 Uiso calc U R 1
C C11 0.3289(3) 0.6632(2) 0.3578(2) 0.0170(7) Uani d . . 1
H H11A 0.3505 0.6927 0.4219 0.02 Uiso calc U R 1
H H11B 0.2778 0.7066 0.3135 0.02 Uiso calc U R 1
C C12 0.4352(3) 0.6457(2) 0.3223(2) 0.0163(7) Uani d . . 1
H H12A 0.5011 0.6335 0.3772 0.02 Uiso calc U R 1
H H12B 0.4526 0.7012 0.2874 0.02 Uiso calc U R 1
C C13 0.5537(2) 0.48889(19) 0.2602(2) 0.0118(6) Uani d . . 1
C C14 0.5753(3) 0.4361(2) 0.3560(2) 0.0168(7) Uani d . . 1
H H14A 0.5172 0.3875 0.3518 0.025 Uiso calc U R 1
H H14B 0.5714 0.48 0.4074 0.025 Uiso calc U R 1
H H14C 0.651 0.4073 0.3699 0.025 Uiso calc U R 1
C C15 0.6504(2) 0.5598(2) 0.2663(2) 0.0181(7) Uani d . . 1
H H15A 0.6428 0.589 0.2035 0.027 Uiso calc U R 1
H H15B 0.7241 0.5277 0.2856 0.027 Uiso calc U R 1
H H15C 0.6462 0.6079 0.3137 0.027 Uiso calc U R 1
C C16 0.5558(2) 0.4183(2) 0.1806(2) 0.0163(7) Uani d . . 1
H H16A 0.5512 0.4516 0.1203 0.024 Uiso calc U R 1
H H16B 0.4907 0.3758 0.1727 0.024 Uiso calc U R 1
H H16C 0.6268 0.3823 0.1978 0.024 Uiso calc U R 1
C C17 0.3582(3) 0.5924(2) 0.1171(2) 0.0160(6) Uani d . . 1
C C18 0.2618(3) 0.6614(2) 0.1199(2) 0.0251(8) Uani d . . 1
H H18A 0.222 0.6789 0.0543 0.038 Uiso calc U R 1
H H18B 0.294 0.7174 0.1557 0.038 Uiso calc U R 1
H H18C 0.2078 0.6318 0.1515 0.038 Uiso calc U R 1
C C19 0.4493(3) 0.6449(2) 0.0811(2) 0.0249(8) Uani d . . 1
H H19A 0.5072 0.6007 0.0713 0.037 Uiso calc U R 1
H H19B 0.4852 0.6918 0.1286 0.037 Uiso calc U R 1
H H19C 0.4139 0.6759 0.0203 0.037 Uiso calc U R 1
C C20 0.3068(3) 0.5136(2) 0.0471(2) 0.0229(8) Uani d . . 1
H H20A 0.2757 0.5399 -0.0169 0.034 Uiso calc U R 1
H H20B 0.2457 0.4828 0.0692 0.034 Uiso calc U R 1
H H20C 0.3663 0.468 0.0444 0.034 Uiso calc U R 1
C C21 0.2968(2) 0.3679(2) 0.2361(2) 0.0110(6) Uani d . . 1

loop_
_atom_site_aniso_label
_atom_site_aniso_U_11
_atom_site_aniso_U_22
_atom_site_aniso_U_33
_atom_site_aniso_U_12
_atom_site_aniso_U_13
_atom_site_aniso_U_23
Co1 0.00732(18) 0.00494(17) 0.00983(19) -0.00153(15) 0.00472(14) -0.00310(16)
P1 0.0071(3) 0.0091(4) 0.0109(4) -0.0007(3) 0.0039(3) -0.0009(3)
O1 0.0293(13) 0.0121(11) 0.0310(13) -0.0044(10) 0.0170(11) -0.0116(10)
N1 0.0123(12) 0.0088(12) 0.0142(13) -0.0028(10) 0.0088(10) -0.0064(10)
C1 0.0192(16) 0.0171(16) 0.0191(16) -0.0001(13) 0.0117(13) -0.0078(13)
C2 0.0140(15) 0.0183(15) 0.0181(16) -0.0025(13) 0.0109(13) -0.0052(13)
P2 0.0079(3) 0.0055(3) 0.0130(4) -0.0001(3) 0.0047(3) -0.0003(3)
C3 0.0148(15) 0.0155(15) 0.0167(16) -0.0006(12) 0.0071(13) 0.0060(13)
C4 0.0153(16) 0.0285(18) 0.0151(16) 0.0044(14) 0.0009(13) 0.0072(14)
C5 0.0246(18) 0.031(2) 0.0228(18) 0.0004(15) 0.0132(15) 0.0120(15)
C6 0.0242(17) 0.0106(15) 0.0308(19) 0.0000(13) 0.0094(15) 0.0045(14)
C7 0.0067(13) 0.0151(15) 0.0183(16) 0.0001(12) -0.0001(12) -0.0006(13)
C9 0.0147(16) 0.0279(18) 0.0173(16) -0.0002(14) -0.0024(13) -0.0059(14)
C8 0.0114(15) 0.0233(17) 0.0270(18) 0.0050(13) -0.0005(13) 0.0061(14)
C10 0.0079(15) 0.0223(17) 0.036(2) -0.0007(13) 0.0062(14) 0.0001(15)
C11 0.0175(16) 0.0112(15) 0.0247(17) -0.0059(12) 0.0098(14) -0.0086(13)
C12 0.0156(15) 0.0085(14) 0.0269(17) -0.0058(12) 0.0089(13) -0.0048(13)
C13 0.0074(13) 0.0102(14) 0.0187(15) -0.0002(11) 0.0047(12) 0.0001(12)
C14 0.0112(15) 0.0156(15) 0.0214(17) 0.0018(12) -0.0003(13) 0.0052(13)
C15 0.0101(15) 0.0171(16) 0.0286(18) -0.0029(12) 0.0078(13) -0.0017(13)
C16 0.0102(14) 0.0147(15) 0.0259(17) 0.0037(12) 0.0079(13) -0.0048(13)
C17 0.0189(16) 0.0158(15) 0.0155(15) 0.0047(13) 0.0081(13) 0.0063(13)
C18 0.0262(19) 0.0215(18) 0.0278(19) 0.0117(15) 0.0070(15) 0.0114(15)
C19 0.0305(19) 0.0189(17) 0.0295(19) 0.0043(15) 0.0154(16) 0.0113(15)
C20 0.0255(18) 0.0299(19) 0.0126(16) 0.0030(15) 0.0034(13) 0.0030(14)
C21 0.0081(14) 0.0112(14) 0.0149(15) -0.0046(11) 0.0054(12) -0.0004(12)

loop_
_atom_type_symbol
_atom_type_description
_atom_type_scat_dispersion_real
_atom_type_scat_dispersion_imag
_atom_type_scat_source
C C 0.0033 0.0016 'International Tables Vol C Tables 4.2.6.8 and 6.1.1.4'
H H 0.0000 0.0000 'International Tables Vol C Tables 4.2.6.8 and 6.1.1.4'
N N 0.0061 0.0033 'International Tables Vol C Tables 4.2.6.8 and 6.1.1.4'
O O 0.0106 0.0060 'International Tables Vol C Tables 4.2.6.8 and 6.1.1.4'
P P 0.1023 0.0942 'International Tables Vol C Tables 4.2.6.8 and 6.1.1.4'
Co Co 0.3494 0.9721 'International Tables Vol C Tables 4.2.6.8 and 6.1.1.4'

loop_
_geom_angle_atom_site_label_1
_geom_angle_atom_site_label_2
_geom_angle_atom_site_label_3
_geom_angle
C21 Co1 N1 175.85(13)
C21 Co1 P2 94.23(10)
N1 Co1 P2 85.77(8)
C21 Co1 P1 94.02(10)
N1 Co1 P1 86.15(8)
P2 Co1 P1 171.53(3)
C2 P1 C7 105.87(14)
C2 P1 C3 103.60(14)
C7 P1 C3 110.50(13)
C2 P1 Co1 101.99(10)
C7 P1 Co1 115.77(10)
C3 P1 Co1 117.24(10)
C1 N1 C11 109.3(2)
C1 N1 Co1 123.64(19)
C11 N1 Co1 124.91(19)
N1 C1 C2 111.3(2)
N1 C1 H1A 109.4
C2 C1 H1A 109.4
N1 C1 H1B 109.4
C2 C1 H1B 109.4
H1A C1 H1B 108.0
C1 C2 P1 108.5(2)
C1 C2 H2A 110.0
P1 C2 H2A 110.0
C1 C2 H2B 110.0
P1 C2 H2B 110.0
H2A C2 H2B 108.4
C12 P2 C17 106.01(14)
C12 P2 C13 103.53(13)
C17 P2 C13 110.87(13)
C12 P2 Co1 102.10(10)
C17 P2 Co1 114.61(10)
C13 P2 Co1 117.89(9)
C6 C3 C5 109.4(3)
C6 C3 C4 108.2(3)
C5 C3 C4 108.2(3)
C6 C3 P1 112.1(2)
C5 C3 P1 113.7(2)
C4 C3 P1 104.9(2)
C3 C4 H4A 109.5
C3 C4 H4B 109.5
H4A C4 H4B 109.5
C3 C4 H4C 109.5
H4A C4 H4C 109.5
H4B C4 H4C 109.5
C3 C5 H5A 109.5
C3 C5 H5B 109.5
H5A C5 H5B 109.5
C3 C5 H5C 109.5
H5A C5 H5C 109.5
H5B C5 H5C 109.5
C3 C6 H6A 109.5
C3 C6 H6B 109.5
H6A C6 H6B 109.5
C3 C6 H6C 109.5
H6A C6 H6C 109.5
H6B C6 H6C 109.5
C10 C7 C9 110.2(3)
C10 C7 C8 108.8(3)
C9 C7 C8 107.7(3)
C10 C7 P1 114.4(2)
C9 C7 P1 109.8(2)
C8 C7 P1 105.6(2)
C7 C9 H9A 109.5
C7 C9 H9B 109.5
H9A C9 H9B 109.5
C7 C9 H9C 109.5
H9A C9 H9C 109.5
H9B C9 H9C 109.5
C7 C8 H8A 109.5
C7 C8 H8B 109.5
H8A C8 H8B 109.5
C7 C8 H8C 109.5
H8A C8 H8C 109.5
H8B C8 H8C 109.5
C7 C10 H10A 109.5
C7 C10 H10B 109.5
H10A C10 H10B 109.5
C7 C10 H10C 109.5
H10A C10 H10C 109.5
H10B C10 H10C 109.5
N1 C11 C12 110.9(2)
N1 C11 H11A 109.5
C12 C11 H11A 109.5
N1 C11 H11B 109.5
C12 C11 H11B 109.5
H11A C11 H11B 108.1
C11 C12 P2 108.1(2)
C11 C12 H12A 110.1
P2 C12 H12A 110.1
C11 C12 H12B 110.1
P2 C12 H12B 110.1
H12A C12 H12B 108.4
C16 C13 C15 108.9(2)
C16 C13 C14 108.4(2)
C15 C13 C14 108.4(2)
C16 C13 P2 111.18(19)
C15 C13 P2 113.7(2)
C14 C13 P2 106.02(19)
C13 C14 H14A 109.5
C13 C14 H14B 109.5
H14A C14 H14B 109.5
C13 C14 H14C 109.5
H14A C14 H14C 109.5
H14B C14 H14C 109.5
C13 C15 H15A 109.5
C13 C15 H15B 109.5
H15A C15 H15B 109.5
C13 C15 H15C 109.5
H15A C15 H15C 109.5
H15B C15 H15C 109.5
C13 C16 H16A 109.5
C13 C16 H16B 109.5
H16A C16 H16B 109.5
C13 C16 H16C 109.5
H16A C16 H16C 109.5
H16B C16 H16C 109.5
C19 C17 C18 108.1(3)
C19 C17 C20 110.3(3)
C18 C17 C20 107.6(3)
C19 C17 P2 114.5(2)
C18 C17 P2 106.2(2)
C20 C17 P2 109.9(2)
C17 C18 H18A 109.5
C17 C18 H18B 109.5
H18A C18 H18B 109.5
C17 C18 H18C 109.5
H18A C18 H18C 109.5
H18B C18 H18C 109.5
C17 C19 H19A 109.5
C17 C19 H19B 109.5
H19A C19 H19B 109.5
C17 C19 H19C 109.5
H19A C19 H19C 109.5
H19B C19 H19C 109.5
C17 C20 H20A 109.5
C17 C20 H20B 109.5
H20A C20 H20B 109.5
C17 C20 H20C 109.5
H20A C20 H20C 109.5
H20B C20 H20C 109.5
O1 C21 Co1 179.0(3)

loop_
_geom_bond_atom_site_label_1
_geom_bond_atom_site_label_2
_geom_bond_distance
Co1 C21 1.699(3)
Co1 N1 1.865(2)
Co1 P2 2.1729(8)
Co1 P1 2.1754(8)
P1 C2 1.836(3)
P1 C7 1.881(3)
P1 C3 1.886(3)
O1 C21 1.168(3)
N1 C1 1.454(4)
N1 C11 1.454(4)
C1 C2 1.504(4)
C1 H1A 0.99
C1 H1B 0.99
C2 H2A 0.99
C2 H2B 0.99
P2 C12 1.834(3)
P2 C17 1.882(3)
P2 C13 1.885(3)
C3 C6 1.527(4)
C3 C5 1.536(4)
C3 C4 1.550(4)
C4 H4A 0.98
C4 H4B 0.98
C4 H4C 0.98
C5 H5A 0.98
C5 H5B 0.98
C5 H5C 0.98
C6 H6A 0.98
C6 H6B 0.98
C6 H6C 0.98
C7 C10 1.527(4)
C7 C9 1.532(4)
C7 C8 1.542(4)
C9 H9A 0.98
C9 H9B 0.98
C9 H9C 0.98
C8 H8A 0.98
C8 H8B 0.98
C8 H8C 0.98
C10 H10A 0.98
C10 H10B 0.98
C10 H10C 0.98
C11 C12 1.519(4)
C11 H11A 0.99
C11 H11B 0.99
C12 H12A 0.99
C12 H12B 0.99
C13 C16 1.534(4)
C13 C15 1.536(4)
C13 C14 1.537(4)
C14 H14A 0.98
C14 H14B 0.98
C14 H14C 0.98
C15 H15A 0.98
C15 H15B 0.98
C15 H15C 0.98
C16 H16A 0.98
C16 H16B 0.98
C16 H16C 0.98
C17 C19 1.527(4)
C17 C18 1.537(4)
C17 C20 1.538(4)
C18 H18A 0.98
C18 H18B 0.98
C18 H18C 0.98
C19 H19A 0.98
C19 H19B 0.98
C19 H19C 0.98
C20 H20A 0.98
C20 H20B 0.98
C20 H20C 0.98

loop_
_geom_torsion_atom_site_label_1
_geom_torsion_atom_site_label_2
_geom_torsion_atom_site_label_3
_geom_torsion_atom_site_label_4
_geom_torsion
P2 Co1 N1 C1 166.8(2)
P1 Co1 N1 C1 -10.7(2)
P2 Co1 N1 C11 5.1(2)
P1 Co1 N1 C11 -172.4(2)
C11 N1 C1 C2 -167.2(3)
Co1 N1 C1 C2 28.7(3)
N1 C1 C2 P1 -31.1(3)
C7 P1 C2 C1 -99.0(2)
C3 P1 C2 C1 144.7(2)
Co1 P1 C2 C1 22.5(2)
C2 P1 C3 C6 163.7(2)
C7 P1 C3 C6 50.7(3)
Co1 P1 C3 C6 -84.9(2)
C2 P1 C3 C5 38.8(3)
C7 P1 C3 C5 -74.2(3)
Co1 P1 C3 C5 150.2(2)
C2 P1 C3 C4 -79.1(2)
C7 P1 C3 C4 167.9(2)
Co1 P1 C3 C4 32.3(2)
C2 P1 C7 C10 -68.4(2)
C3 P1 C7 C10 43.2(3)
Co1 P1 C7 C10 179.48(19)
C2 P1 C7 C9 167.1(2)
C3 P1 C7 C9 -81.4(2)
Co1 P1 C7 C9 54.9(2)
C2 P1 C7 C8 51.3(2)
C3 P1 C7 C8 162.8(2)
Co1 P1 C7 C8 -60.9(2)
C1 N1 C11 C12 172.3(3)
Co1 N1 C11 C12 -23.8(4)
N1 C11 C12 P2 30.5(3)
C17 P2 C12 C11 94.7(2)
C13 P2 C12 C11 -148.5(2)
Co1 P2 C12 C11 -25.6(2)
C12 P2 C13 C16 -165.0(2)
C17 P2 C13 C16 -51.7(2)
Co1 P2 C13 C16 83.2(2)
C12 P2 C13 C15 -41.6(2)
C17 P2 C13 C15 71.7(2)
Co1 P2 C13 C15 -153.41(19)
C12 P2 C13 C14 77.4(2)
C17 P2 C13 C14 -169.33(19)
Co1 P2 C13 C14 -34.4(2)
C12 P2 C17 C19 68.6(3)
C13 P2 C17 C19 -43.1(3)
Co1 P2 C17 C19 -179.62(19)
C12 P2 C17 C18 -50.6(2)
C13 P2 C17 C18 -162.3(2)
Co1 P2 C17 C18 61.2(2)
C12 P2 C17 C20 -166.6(2)
C13 P2 C17 C20 81.7(2)
Co1 P2 C17 C20 -54.8(2)
